data_4342728
loop_
_publ_author_name
'Gr\"uner, Bohum\'ir'
'\<S\'icha, V\'aclav'
'Hnyk, Drahom\'ir'
'Londesborough, Michael G. S.'
'C\'isa\<rov\'a, Ivana'

_publ_section_title
;
 The Synthesis and Structural Characterization of Polycyclic Derivatives
 of Cobalt Bis(dicarbollide)(1(-)).
;
_journal_issue 7
_journal_name_full 'Inorganic chemistry'
_journal_page_first 3148
_journal_page_last 3158
_journal_paper_doi 10.1021/ic502450t
_journal_volume 54
_journal_year 2015
_chemical_compound_source 'synthesized by the authors'
_chemical_formula_moiety 'C15 H31 B18 Co N O2, H2 O, Li'
_chemical_formula_sum 'C15 H33 B18 Co Li N O3'
_chemical_formula_weight 535.87
_chemical_name_systematic
; 
 ? 
;
_space_group_IT_number 14
_symmetry_cell_setting monoclinic
_symmetry_space_group_name_Hall '-P 2yn'
_symmetry_space_group_name_H-M 'P 1 21/n 1'
_atom_sites_solution_hydrogens difmap
_atom_sites_solution_primary direct
_atom_sites_solution_secondary difmap
_audit_creation_method SHELXL-97
_cell_angle_alpha 90.00
_cell_angle_beta 97.4450(10)
_cell_angle_gamma 90.00
_cell_formula_units_Z 4
_cell_length_a 11.0702(4)
_cell_length_b 13.0078(4)
_cell_length_c 22.9231(9)
_cell_measurement_reflns_used 9910
_cell_measurement_temperature 150(2)
_cell_measurement_theta_max 26.9746
_cell_measurement_theta_min 2.3797
_cell_volume 3273.1(2)
_computing_cell_refinement 'SAINT V8.27B (Bruker AXS Inc., 2012)'
_computing_data_collection 'Bruker Instrument Service v2012.12.0.3'
_computing_data_reduction 'SAINT V8.27B (Bruker AXS Inc., 2012)'
_computing_structure_refinement 'SHELXL-97 (Sheldrick, 2008)'
_computing_structure_solution 'SHELXS-97 (Sheldrick, 2008)'
_diffrn_ambient_temperature 150(2)
_diffrn_measured_fraction_theta_full 0.998
_diffrn_measured_fraction_theta_max 0.998
_diffrn_measurement_device_type 'Bruker APEX-II CCD'
_diffrn_measurement_method '\f and \w scans'
_diffrn_radiation_monochromator graphite
_diffrn_radiation_source 'fine-focus sealed tube'
_diffrn_radiation_type MoK\a
_diffrn_radiation_wavelength 0.71073
_diffrn_reflns_av_R_equivalents 0.0476
_diffrn_reflns_av_sigmaI/netI 0.0392
_diffrn_reflns_limit_h_max 13
_diffrn_reflns_limit_h_min -14
_diffrn_reflns_limit_k_max 16
_diffrn_reflns_limit_k_min -16
_diffrn_reflns_limit_l_max 29
_diffrn_reflns_limit_l_min -29
_diffrn_reflns_number 47670
_diffrn_reflns_theta_full 27.50
_diffrn_reflns_theta_max 27.50
_diffrn_reflns_theta_min 1.79
_diffrn_standards_number 0
_exptl_absorpt_coefficient_mu 0.543
_exptl_absorpt_correction_T_max 0.9392
_exptl_absorpt_correction_T_min 0.8121
_exptl_absorpt_correction_type multi-scan
_exptl_absorpt_process_details 'SADABS V2012/1 (Bruker AXS Inc.)'
_exptl_crystal_colour orange
_exptl_crystal_density_diffrn 1.087
_exptl_crystal_density_method 'not measured'
_exptl_crystal_description bar
_exptl_crystal_F_000 1096
_exptl_crystal_size_max 0.40
_exptl_crystal_size_mid 0.17
_exptl_crystal_size_min 0.12
_platon_squeeze_details
;
The rest of coordination sphere of Li atom, as well as voids in the unit cell,
contain unresolvable mixture of solvents (possibly: acetone, water, CHCl2, 
ehter) Therefore application of SQUEEZE was only solution.
;
_refine_diff_density_max 1.059
_refine_diff_density_min -0.747
_refine_diff_density_rms 0.088
_refine_ls_extinction_method none
_refine_ls_goodness_of_fit_ref 1.036
_refine_ls_hydrogen_treatment constr
_refine_ls_matrix_type full
_refine_ls_number_parameters 352
_refine_ls_number_reflns 7511
_refine_ls_number_restraints 0
_refine_ls_restrained_S_all 1.036
_refine_ls_R_factor_all 0.0779
_refine_ls_R_factor_gt 0.0624
_refine_ls_shift/su_max 0.001
_refine_ls_shift/su_mean 0.000
_refine_ls_structure_factor_coef Fsqd
_refine_ls_weighting_details 'calc w=1/[\s^2^(Fo^2^)+(0.0751P)^2^+6.5495P] where P=(Fo^2^+2Fc^2^)/3'
_refine_ls_weighting_scheme calc
_refine_ls_wR_factor_gt 0.1605
_refine_ls_wR_factor_ref 0.1693
_reflns_number_gt 5933
_reflns_number_total 7511
_reflns_threshold_expression I>2\s(I)
_cod_data_source_file ic502450t_si_001.cif
_cod_data_source_block 5
_cod_depositor_comments 'Adding full bibliography for 4342725--4342728.cif.'
_cod_original_sg_symbol_H-M 'P 21/n'
_cod_database_code 4342728

loop_
_symmetry_equiv_pos_as_xyz
'x, y, z'
'-x+1/2, y+1/2, -z+1/2'
'-x, -y, -z'
'x-1/2, -y-1/2, z-1/2'

loop_
_atom_site_label
_atom_site_type_symbol
_atom_site_fract_x
_atom_site_fract_y
_atom_site_fract_z
_atom_site_U_iso_or_equiv
_atom_site_adp_type
_atom_site_occupancy
_atom_site_symmetry_multiplicity
_atom_site_calc_flag
_atom_site_refinement_flags
Co3 Co 0.71870(3) 0.70108(3) 0.812307(18) 0.02165(13) Uani 1 1 d .
C1 C 0.6889(2) 0.7175(2) 0.72128(13) 0.0187(6) Uani 1 1 d .
C2 C 0.7720(3) 0.6180(2) 0.74367(13) 0.0218(6) Uani 1 1 d .
H2 H 0.7323 0.5458 0.7453 0.026 Uiso 1 1 d R
B4 B 0.7472(3) 0.8258(2) 0.75851(16) 0.0223(7) Uani 1 1 d .
H4 H 0.6939 0.8888 0.7627 0.027 Uiso 1 1 d R
B5 B 0.7706(3) 0.8001(3) 0.68354(17) 0.0259(7) Uani 1 1 d .
H5 H 0.7294 0.8503 0.6465 0.031 Uiso 1 1 calc R
B6 B 0.7844(3) 0.6645(3) 0.67437(16) 0.0246(7) Uani 1 1 d .
H6 H 0.7528 0.6246 0.6318 0.030 Uiso 1 1 calc R
B7 B 0.8890(3) 0.6478(3) 0.79579(18) 0.0289(8) Uani 1 1 d .
H7 H 0.9215 0.5903 0.8278 0.035 Uiso 1 1 d R
B8 B 0.8800(3) 0.7845(3) 0.80577(17) 0.0275(8) Uani 1 1 d .
H8 H 0.9204 0.8270 0.8428 0.033 Uiso 1 1 d R
B9 B 0.8940(3) 0.8400(3) 0.73581(18) 0.0292(8) Uani 1 1 d .
H9 H 0.9361 0.9177 0.7326 0.035 Uiso 1 1 calc R
B10 B 0.9178(3) 0.7415(3) 0.68490(19) 0.0312(8) Uani 1 1 d .
H10 H 0.9759 0.7538 0.6490 0.037 Uiso 1 1 calc R
B11 B 0.9126(3) 0.6223(3) 0.72208(18) 0.0293(8) Uani 1 1 d .
H11 H 0.9657 0.5536 0.7105 0.035 Uiso 1 1 calc R
B12 B 0.9822(3) 0.7298(3) 0.75999(19) 0.0328(9) Uani 1 1 d .
H12 H 1.0831 0.7334 0.7734 0.039 Uiso 1 1 calc R
C1' C 0.5719(3) 0.6167(3) 0.83133(14) 0.0286(7) Uani 1 1 d .
H1' H 0.5455 0.5734 0.8023 0.034 Uiso 1 1 d R
C2' C 0.6961(3) 0.5870(3) 0.87224(16) 0.0356(8) Uani 1 1 d .
H2' H 0.7427 0.5233 0.8604 0.043 Uiso 1 1 d R
B4' B 0.5457(3) 0.7447(3) 0.83082(16) 0.0282(8) Uani 1 1 d .
H4' H 0.4934 0.7789 0.7978 0.034 Uiso 1 1 d R
B5' B 0.4644(4) 0.6570(4) 0.87220(18) 0.0397(10) Uani 1 1 d .
H5' H 0.3642 0.6437 0.8607 0.048 Uiso 1 1 calc R
B6' B 0.5612(4) 0.5559(4) 0.89794(19) 0.0455(11) Uani 1 1 d .
H6' H 0.5262 0.4762 0.9037 0.055 Uiso 1 1 calc R
B7' B 0.7680(4) 0.6947(3) 0.90307(18) 0.0381(9) Uani 1 1 d .
H7' H 0.8631 0.6950 0.9170 0.046 Uiso 1 1 d R
B8' B 0.6702(4) 0.8005(3) 0.87833(17) 0.0349(9) Uani 1 1 d .
H8' H 0.7043 0.8754 0.8785 0.042 Uiso 1 1 d R
B9' B 0.5266(4) 0.7733(4) 0.90511(17) 0.0434(10) Uani 1 1 d .
H9' H 0.4666 0.8375 0.9166 0.052 Uiso 1 1 calc R
B10' B 0.5374(5) 0.6567(4) 0.9465(2) 0.0532(12) Uani 1 1 d .
H10' H 0.4866 0.6447 0.9851 0.064 Uiso 1 1 calc R
B11' B 0.6862(5) 0.6075(4) 0.9443(2) 0.0513(12) Uani 1 1 d .
H11' H 0.7349 0.5610 0.9812 0.062 Uiso 1 1 calc R
B12' B 0.6636(5) 0.7423(4) 0.94902(18) 0.0491(12) Uani 1 1 d .
H12' H 0.6958 0.7862 0.9901 0.059 Uiso 1 1 calc R
N1 N 0.2861(2) 0.5485(2) 0.64924(12) 0.0271(6) Uani 1 1 d .
O1 O 0.53234(19) 0.59723(15) 0.69776(9) 0.0253(5) Uani 1 1 d .
O2 O 0.4031(2) 0.57443(17) 0.57813(9) 0.0284(5) Uani 1 1 d .
C3 C 0.5591(2) 0.6877(2) 0.69656(12) 0.0182(5) Uani 1 1 d .
C4 C 0.4656(2) 0.7622(2) 0.66892(12) 0.0171(5) Uani 1 1 d .
C5 C 0.4711(3) 0.8686(2) 0.67740(14) 0.0230(6) Uani 1 1 d .
H5A H 0.5417 0.8988 0.6986 0.028 Uiso 1 1 calc R
C6 C 0.3733(3) 0.9304(2) 0.65478(15) 0.0273(7) Uani 1 1 d .
H6A H 0.3775 1.0026 0.6609 0.033 Uiso 1 1 calc R
C7 C 0.2713(3) 0.8881(2) 0.62390(15) 0.0291(7) Uani 1 1 d .
H7A H 0.2050 0.9310 0.6090 0.035 Uiso 1 1 calc R
C8 C 0.2644(3) 0.7832(2) 0.61423(13) 0.0254(6) Uani 1 1 d .
H8A H 0.1934 0.7542 0.5927 0.031 Uiso 1 1 calc R
C9 C 0.3616(2) 0.7197(2) 0.63603(12) 0.0176(5) Uani 1 1 d .
C10 C 0.3542(2) 0.6076(2) 0.61997(12) 0.0182(5) Uani 1 1 d .
C11 C 0.2490(3) 0.5612(3) 0.70833(18) 0.0408(9) Uani 1 1 d .
H11A H 0.1686 0.5946 0.7083 0.049 Uiso 1 1 calc R
H11B H 0.3115 0.5946 0.7370 0.049 Uiso 1 1 calc R
C12 C 0.2456(5) 0.4430(3) 0.7138(3) 0.0636(14) Uani 1 1 d .
H12A H 0.3044 0.4152 0.7462 0.076 Uiso 1 1 calc R
H12B H 0.1630 0.4149 0.7153 0.076 Uiso 1 1 calc R
C13 C 0.2889(3) 0.4349(3) 0.65275(18) 0.0379(8) Uani 1 1 d .
H13A H 0.3714 0.4051 0.6536 0.045 Uiso 1 1 calc R
H13B H 0.2300 0.4006 0.6228 0.045 Uiso 1 1 calc R
Li1 Li 0.5205(10) 0.5988(10) 0.5294(6) 0.097(3) Uani 1 1 d .
O1W O 0.3949(3) 0.5335(3) 0.45778(12) 0.0751(12) Uani 1 1 d .
H1W H 0.3229 0.5221 0.4627 0.090 Uiso 1 1 d R
H2W H 0.3879 0.5903 0.4301 0.090 Uiso 1 1 d R

loop_
_atom_site_aniso_label
_atom_site_aniso_U_11
_atom_site_aniso_U_22
_atom_site_aniso_U_33
_atom_site_aniso_U_23
_atom_site_aniso_U_13
_atom_site_aniso_U_12
Co3 0.0185(2) 0.0200(2) 0.0243(2) -0.00761(16) -0.00543(14) 0.00206(15)
C1 0.0166(13) 0.0132(12) 0.0253(14) -0.0056(10) -0.0015(10) 0.0029(10)
C2 0.0185(13) 0.0153(12) 0.0298(15) -0.0066(11) -0.0038(11) 0.0048(11)
B4 0.0175(15) 0.0137(14) 0.0343(18) -0.0092(13) -0.0016(13) 0.0001(12)
B5 0.0225(16) 0.0185(15) 0.0374(19) -0.0047(14) 0.0064(14) -0.0031(13)
B6 0.0203(16) 0.0197(15) 0.0344(19) -0.0087(14) 0.0058(14) -0.0013(13)
B7 0.0205(16) 0.0220(16) 0.040(2) -0.0105(15) -0.0105(14) 0.0049(13)
B8 0.0165(15) 0.0230(17) 0.041(2) -0.0141(15) -0.0044(14) 0.0015(13)
B9 0.0166(15) 0.0217(16) 0.050(2) -0.0128(16) 0.0053(15) -0.0017(13)
B10 0.0208(17) 0.0255(17) 0.049(2) -0.0151(16) 0.0111(15) -0.0031(14)
B11 0.0167(15) 0.0215(16) 0.049(2) -0.0129(15) 0.0023(14) 0.0029(13)
B12 0.0173(16) 0.0269(17) 0.053(2) -0.0153(17) -0.0001(15) 0.0015(14)
C1' 0.0272(16) 0.0338(17) 0.0243(15) -0.0069(13) 0.0009(12) -0.0062(13)
C2' 0.0368(18) 0.0332(18) 0.0340(18) 0.0009(15) -0.0055(14) 0.0004(15)
B4' 0.0246(17) 0.0362(19) 0.0232(17) -0.0096(15) 0.0005(13) 0.0038(15)
B5' 0.038(2) 0.055(3) 0.027(2) -0.0080(19) 0.0103(16) -0.0049(19)
B6' 0.053(3) 0.055(3) 0.028(2) 0.0056(19) 0.0039(19) -0.010(2)
B7' 0.037(2) 0.044(2) 0.0277(19) -0.0059(17) -0.0153(16) 0.0024(18)
B8' 0.035(2) 0.038(2) 0.0285(19) -0.0211(17) -0.0065(15) 0.0033(17)
B9' 0.046(2) 0.064(3) 0.0207(18) -0.0130(19) 0.0059(17) 0.000(2)
B10' 0.060(3) 0.072(3) 0.028(2) -0.008(2) 0.006(2) -0.004(3)
B11' 0.061(3) 0.061(3) 0.028(2) 0.004(2) -0.007(2) -0.005(2)
B12' 0.056(3) 0.068(3) 0.0205(19) -0.014(2) -0.0045(18) 0.003(2)
N1 0.0180(12) 0.0253(13) 0.0382(15) -0.0082(11) 0.0040(11) -0.0042(10)
O1 0.0249(11) 0.0167(10) 0.0310(11) -0.0003(8) -0.0093(9) -0.0045(8)
O2 0.0383(13) 0.0307(11) 0.0161(10) -0.0070(9) 0.0037(9) 0.0060(10)
C3 0.0192(13) 0.0160(13) 0.0185(13) -0.0041(10) -0.0005(10) -0.0010(10)
C4 0.0147(12) 0.0193(13) 0.0173(13) -0.0022(10) 0.0025(10) 0.0006(10)
C5 0.0186(13) 0.0202(14) 0.0296(16) -0.0037(12) 0.0011(11) 0.0024(11)
C6 0.0251(15) 0.0179(14) 0.0383(18) -0.0026(12) 0.0022(13) 0.0048(12)
C7 0.0203(14) 0.0289(16) 0.0367(18) 0.0026(14) -0.0010(12) 0.0097(12)
C8 0.0176(13) 0.0323(16) 0.0248(15) -0.0066(12) -0.0035(11) 0.0022(12)
C9 0.0167(13) 0.0228(14) 0.0140(12) -0.0025(10) 0.0040(10) 0.0008(10)
C10 0.0154(12) 0.0240(14) 0.0136(12) -0.0070(11) -0.0045(10) 0.0018(11)
C11 0.0311(18) 0.044(2) 0.053(2) -0.0043(18) 0.0270(17) -0.0036(16)
C12 0.057(3) 0.049(3) 0.094(4) 0.009(2) 0.044(3) -0.004(2)
C13 0.0293(17) 0.0228(16) 0.062(2) -0.0042(16) 0.0071(16) -0.0044(13)
Li1 0.077(7) 0.098(8) 0.117(9) -0.004(7) 0.017(6) -0.009(6)
O1W 0.097(3) 0.089(2) 0.0324(15) -0.0152(16) -0.0174(16) 0.071(2)

loop_
_atom_type_symbol
_atom_type_description
_atom_type_scat_dispersion_real
_atom_type_scat_dispersion_imag
_atom_type_scat_source
C C 0.0033 0.0016 'International Tables Vol C Tables 4.2.6.8 and 6.1.1.4'
H H 0.0000 0.0000 'International Tables Vol C Tables 4.2.6.8 and 6.1.1.4'
B B 0.0013 0.0007 'International Tables Vol C Tables 4.2.6.8 and 6.1.1.4'
O O 0.0106 0.0060 'International Tables Vol C Tables 4.2.6.8 and 6.1.1.4'
Co Co 0.3494 0.9721 'International Tables Vol C Tables 4.2.6.8 and 6.1.1.4'
N N 0.0061 0.0033 'International Tables Vol C Tables 4.2.6.8 and 6.1.1.4'
Li Li -0.0003 0.0001 'International Tables Vol C Tables 4.2.6.8 and 6.1.1.4'

loop_
_geom_angle_atom_site_label_1
_geom_angle_atom_site_label_2
_geom_angle_atom_site_label_3
_geom_angle
_geom_angle_site_symmetry_1
_geom_angle_site_symmetry_3
C1' Co3 C2 101.24(12) . .
C1' Co3 C2' 46.02(13) . .
C2 Co3 C2' 101.74(13) . .
C1' Co3 C1 103.94(12) . .
C2 Co3 C1 46.43(10) . .
C2' Co3 C1 136.53(12) . .
C1' Co3 B7' 83.03(15) . .
C2 Co3 B7' 132.75(14) . .
C2' Co3 B7' 48.97(15) . .
C1 Co3 B7' 173.04(15) . .
C1' Co3 B4 136.51(13) . .
C2 Co3 B4 82.88(13) . .
C2' Co3 B4 174.45(13) . .
C1 Co3 B4 49.01(11) . .
B7' Co3 B4 125.54(15) . .
C1' Co3 B7 128.20(14) . .
C2 Co3 B7 48.07(12) . .
C2' Co3 B7 94.14(15) . .
C1 Co3 B7 83.20(13) . .
B7' Co3 B7 92.40(16) . .
B4 Co3 B7 86.66(14) . .
C1' Co3 B4' 48.09(14) . .
C2 Co3 B4' 131.17(12) . .
C2' Co3 B4' 82.34(15) . .
C1 Co3 B4' 98.36(13) . .
B7' Co3 B4' 86.36(16) . .
B4 Co3 B4' 96.99(14) . .
B7 Co3 B4' 176.20(16) . .
C1' Co3 B8 171.62(14) . .
C2 Co3 B8 83.48(13) . .
C2' Co3 B8 126.48(14) . .
C1 Co3 B8 84.35(13) . .
B7' Co3 B8 88.68(17) . .
B4 Co3 B8 50.52(14) . .
B7 Co3 B8 50.68(13) . .
B4' Co3 B8 132.81(14) . .
C1' Co3 B8' 83.89(15) . .
C2 Co3 B8' 173.88(15) . .
C2' Co3 B8' 84.20(16) . .
C1 Co3 B8' 129.33(14) . .
B7' Co3 B8' 50.72(16) . .
B4 Co3 B8' 91.11(16) . .
B7 Co3 B8' 130.72(14) . .
B4' Co3 B8' 50.54(14) . .
B8 Co3 B8' 91.84(15) . .
C3 C1 C2 112.4(2) . .
C3 C1 B5 120.4(2) . .
C2 C1 B5 110.1(2) . .
C3 C1 B4 131.6(2) . .
C2 C1 B4 109.4(2) . .
B5 C1 B4 63.20(19) . .
C3 C1 B6 106.7(2) . .
C2 C1 B6 61.24(18) . .
B5 C1 B6 62.23(19) . .
B4 C1 B6 114.1(2) . .
C3 C1 Co3 111.44(19) . .
C2 C1 Co3 66.03(14) . .
B5 C1 Co3 123.12(19) . .
B4 C1 Co3 65.67(15) . .
B6 C1 Co3 123.23(19) . .
C1 C2 B7 113.0(2) . .
C1 C2 B11 112.6(2) . .
B7 C2 B11 63.3(2) . .
C1 C2 B6 62.61(18) . .
B7 C2 B6 115.3(3) . .
B11 C2 B6 62.2(2) . .
C1 C2 Co3 67.54(14) . .
B7 C2 Co3 66.94(16) . .
B11 C2 Co3 124.87(19) . .
B6 C2 Co3 125.87(19) . .
C1 B4 B9 103.7(2) . .
C1 B4 B8 106.2(2) . .
B9 B4 B8 60.0(2) . .
C1 B4 B5 57.89(18) . .
B9 B4 B5 59.4(2) . .
B8 B4 B5 108.3(2) . .
C1 B4 Co3 65.32(14) . .
B9 B4 Co3 117.9(2) . .
B8 B4 Co3 65.44(17) . .
B5 B4 Co3 118.09(19) . .
C1 B5 B9 104.7(3) . .
C1 B5 B6 59.82(18) . .
B9 B5 B6 107.4(2) . .
C1 B5 B10 105.2(2) . .
B9 B5 B10 59.7(2) . .
B6 B5 B10 59.42(19) . .
C1 B5 B4 58.91(18) . .
B9 B5 B4 59.6(2) . .
B6 B5 B4 108.7(2) . .
B10 B5 B4 107.7(3) . .
C2 B6 C1 56.15(17) . .
C2 B6 B11 58.1(2) . .
C1 B6 B11 104.1(2) . .
C2 B6 B10 103.7(3) . .
C1 B6 B10 104.7(2) . .
B11 B6 B10 60.2(2) . .
C2 B6 B5 102.7(2) . .
C1 B6 B5 57.95(18) . .
B11 B6 B5 108.0(2) . .
B10 B6 B5 60.60(19) . .
C2 B7 B12 104.6(3) . .
C2 B7 B11 58.50(19) . .
B12 B7 B11 60.1(2) . .
C2 B7 B8 105.5(2) . .
B12 B7 B8 60.3(2) . .
B11 B7 B8 108.9(3) . .
C2 B7 Co3 64.98(15) . .
B12 B7 Co3 118.7(2) . .
B11 B7 Co3 118.8(2) . .
B8 B7 Co3 65.29(16) . .
B9 B8 B12 59.9(2) . .
B9 B8 B4 59.7(2) . .
B12 B8 B4 107.3(3) . .
B9 B8 B7 105.9(3) . .
B12 B8 B7 58.8(2) . .
B4 B8 B7 105.9(2) . .
B9 B8 Co3 116.4(2) . .
B12 B8 Co3 116.3(2) . .
B4 B8 Co3 64.04(15) . .
B7 B8 Co3 64.03(16) . .
B5 B9 B10 60.8(2) . .
B5 B9 B4 60.97(19) . .
B10 B9 B4 109.7(2) . .
B5 B9 B12 108.6(2) . .
B10 B9 B12 60.1(2) . .
B4 B9 B12 108.1(3) . .
B5 B9 B8 109.9(2) . .
B10 B9 B8 109.7(3) . .
B4 B9 B8 60.4(2) . .
B12 B9 B8 60.2(2) . .
B11 B10 B6 59.6(2) . .
B11 B10 B9 107.3(3) . .
B6 B10 B9 107.7(2) . .
B11 B10 B12 59.7(2) . .
B6 B10 B12 107.8(3) . .
B9 B10 B12 60.1(2) . .
B11 B10 B5 107.1(2) . .
B6 B10 B5 59.98(19) . .
B9 B10 B5 59.54(19) . .
B12 B10 B5 107.6(3) . .
C2 B11 B6 59.69(19) . .
C2 B11 B12 103.9(2) . .
B6 B11 B12 108.8(2) . .
C2 B11 B7 58.24(19) . .
B6 B11 B7 109.0(2) . .
B12 B11 B7 59.6(2) . .
C2 B11 B10 104.9(2) . .
B6 B11 B10 60.2(2) . .
B12 B11 B10 60.4(2) . .
B7 B11 B10 108.2(2) . .
B7 B12 B11 60.3(2) . .
B7 B12 B10 108.5(2) . .
B11 B12 B10 59.9(2) . .
B7 B12 B9 107.6(2) . .
B11 B12 B9 107.2(3) . .
B10 B12 B9 59.8(2) . .
B7 B12 B8 60.9(2) . .
B11 B12 B8 109.5(3) . .
B10 B12 B8 109.2(3) . .
B9 B12 B8 59.9(2) . .
C2' C1' B4' 111.9(3) . .
C2' C1' B5' 111.2(3) . .
B4' C1' B5' 64.2(2) . .
C2' C1' B6' 61.9(2) . .
B4' C1' B6' 115.0(3) . .
B5' C1' B6' 61.4(3) . .
C2' C1' Co3 67.15(17) . .
B4' C1' Co3 67.16(17) . .
B5' C1' Co3 125.8(2) . .
B6' C1' Co3 125.2(2) . .
C1' C2' B11' 111.9(3) . .
C1' C2' B7' 111.1(3) . .
B11' C2' B7' 63.5(3) . .
C1' C2' B6' 62.7(2) . .
B11' C2' B6' 62.2(3) . .
B7' C2' B6' 115.3(3) . .
C1' C2' Co3 66.83(17) . .
B11' C2' Co3 124.5(3) . .
B7' C2' Co3 66.25(18) . .
B6' C2' Co3 125.6(3) . .
C1' B4' B9' 103.9(3) . .
C1' B4' B8' 106.1(3) . .
B9' B4' B8' 60.8(2) . .
C1' B4' B5' 57.9(2) . .
B9' B4' B5' 59.9(2) . .
B8' B4' B5' 109.5(3) . .
C1' B4' Co3 64.75(16) . .
B9' B4' Co3 118.4(2) . .
B8' B4' Co3 65.30(17) . .
B5' B4' Co3 118.0(2) . .
C1' B5' B6' 60.6(2) . .
C1' B5' B9' 103.7(3) . .
B6' B5' B9' 107.9(3) . .
C1' B5' B10' 105.3(3) . .
B6' B5' B10' 59.7(3) . .
B9' B5' B10' 59.9(3) . .
C1' B5' B4' 57.9(2) . .
B6' B5' B4' 109.2(3) . .
B9' B5' B4' 59.6(2) . .
B10' B5' B4' 108.0(3) . .
C2' B6' C1' 55.4(2) . .
C2' B6' B5' 103.2(3) . .
C1' B6' B5' 58.0(2) . .
C2' B6' B10' 104.4(3) . .
C1' B6' B10' 104.4(3) . .
B5' B6' B10' 61.2(3) . .
C2' B6' B11' 57.9(3) . .
C1' B6' B11' 102.6(3) . .
B5' B6' B11' 108.4(4) . .
B10' B6' B11' 60.4(3) . .
C2' B7' B12' 103.1(3) . .
C2' B7' B11' 57.5(2) . .
B12' B7' B11' 59.7(3) . .
C2' B7' B8' 105.5(3) . .
B12' B7' B8' 60.5(3) . .
B11' B7' B8' 109.0(3) . .
C2' B7' Co3 64.78(17) . .
B12' B7' Co3 118.2(2) . .
B11' B7' Co3 117.8(2) . .
B8' B7' Co3 65.49(17) . .
B4' B8' B7' 105.4(3) . .
B4' B8' B12' 105.0(3) . .
B7' B8' B12' 59.1(3) . .
B4' B8' B9' 59.2(2) . .
B7' B8' B9' 105.2(3) . .
B12' B8' B9' 58.2(3) . .
B4' B8' Co3 64.16(16) . .
B7' B8' Co3 63.79(18) . .
B12' B8' Co3 115.6(3) . .
B9' B8' Co3 116.0(2) . .
B12' B9' B4' 107.4(3) . .
B12' B9' B10' 60.4(3) . .
B4' B9' B10' 108.8(3) . .
B12' B9' B5' 107.7(4) . .
B4' B9' B5' 60.5(2) . .
B10' B9' B5' 60.1(3) . .
B12' B9' B8' 60.5(3) . .
B4' B9' B8' 59.9(2) . .
B10' B9' B8' 110.2(3) . .
B5' B9' B8' 109.2(3) . .
B6' B10' B11' 59.9(3) . .
B6' B10' B12' 107.8(4) . .
B11' B10' B12' 60.0(3) . .
B6' B10' B9' 107.6(3) . .
B11' B10' B9' 106.9(4) . .
B12' B10' B9' 59.0(3) . .
B6' B10' B5' 59.1(3) . .
B11' B10' B5' 106.3(3) . .
B12' B10' B5' 106.6(3) . .
B9' B10' B5' 60.0(3) . .
C2' B11' B6' 59.8(2) . .
C2' B11' B10' 105.3(3) . .
B6' B11' B10' 59.7(3) . .
C2' B11' B12' 104.1(3) . .
B6' B11' B12' 107.9(4) . .
B10' B11' B12' 60.2(3) . .
C2' B11' B7' 59.0(2) . .
B6' B11' B7' 109.5(3) . .
B10' B11' B7' 108.7(4) . .
B12' B11' B7' 59.5(3) . .
B9' B12' B7' 108.7(3) . .
B9' B12' B11' 108.0(3) . .
B7' B12' B11' 60.7(3) . .
B9' B12' B10' 60.6(3) . .
B7' B12' B10' 109.3(3) . .
B11' B12' B10' 59.8(3) . .
B9' B12' B8' 61.3(2) . .
B7' B12' B8' 60.4(2) . .
B11' B12' B8' 109.7(3) . .
B10' B12' B8' 110.9(3) . .
C10 N1 C11 130.3(3) . .
C10 N1 C13 126.8(3) . .
C11 N1 C13 94.0(3) . .
C10 O2 Li1 145.2(4) . .
O1 C3 C4 118.7(2) . .
O1 C3 C1 117.3(2) . .
C4 C3 C1 124.0(2) . .
C5 C4 C9 118.8(2) . .
C5 C4 C3 124.5(2) . .
C9 C4 C3 116.5(2) . .
C6 C5 C4 120.1(3) . .
C7 C6 C5 120.6(3) . .
C6 C7 C8 120.3(3) . .
C7 C8 C9 120.1(3) . .
C8 C9 C4 120.0(3) . .
C8 C9 C10 118.1(2) . .
C4 C9 C10 121.9(2) . .
O2 C10 N1 121.8(3) . .
O2 C10 C9 120.8(3) . .
N1 C10 C9 117.2(2) . .
N1 C11 C12 88.6(3) . .
C13 C12 C11 88.9(3) . .
N1 C13 C12 88.5(3) . .
O2 Li1 O1W 96.8(6) . 3_666
O2 Li1 O1W 87.6(5) . .
O1W Li1 O1W 91.0(5) 3_666 .
O2 Li1 Li1 92.8(6) . 3_666
O1W Li1 Li1 48.5(4) 3_666 3_666
O1W Li1 Li1 42.4(3) . 3_666
Li1 O1W Li1 89.0(5) 3_666 .

loop_
_geom_bond_atom_site_label_1
_geom_bond_atom_site_label_2
_geom_bond_distance
_geom_bond_site_symmetry_2
Co3 C1' 2.054(3) .
Co3 C2 2.057(3) .
Co3 C2' 2.059(4) .
Co3 C1 2.081(3) .
Co3 B7' 2.083(4) .
Co3 B4 2.087(4) .
Co3 B7 2.089(4) .
Co3 B4' 2.093(4) .
Co3 B8 2.111(4) .
Co3 B8' 2.112(4) .
C1 C3 1.525(4) .
C1 C2 1.631(4) .
C1 B5 1.710(5) .
C1 B4 1.729(4) .
C1 B6 1.744(4) .
C2 B7 1.689(4) .
C2 B11 1.694(5) .
C2 B6 1.722(5) .
B4 B9 1.778(5) .
B4 B8 1.791(5) .
B4 B5 1.802(5) .
B5 B9 1.774(5) .
B5 B6 1.785(5) .
B5 B10 1.796(5) .
B6 B11 1.764(5) .
B6 B10 1.775(5) .
B7 B12 1.760(6) .
B7 B11 1.774(6) .
B7 B8 1.798(5) .
B8 B9 1.784(6) .
B8 B12 1.788(5) .
B9 B10 1.776(5) .
B9 B12 1.782(5) .
B10 B11 1.774(6) .
B10 B12 1.782(6) .
B11 B12 1.770(5) .
C1' C2' 1.608(5) .
C1' B4' 1.690(5) .
C1' B5' 1.691(5) .
C1' B6' 1.737(5) .
C2' B11' 1.690(6) .
C2' B7' 1.717(5) .
C2' B6' 1.724(6) .
B4' B9' 1.782(5) .
B4' B8' 1.795(5) .
B4' B5' 1.797(6) .
B5' B6' 1.750(7) .
B5' B9' 1.787(7) .
B5' B10' 1.788(6) .
B6' B10' 1.761(7) .
B6' B11' 1.764(7) .
B7' B12' 1.773(7) .
B7' B11' 1.794(7) .
B7' B8' 1.797(6) .
B8' B12' 1.798(6) .
B8' B9' 1.811(6) .
B9' B12' 1.755(7) .
B9' B10' 1.784(8) .
B10' B11' 1.774(8) .
B10' B12' 1.782(8) .
B11' B12' 1.776(8) .
N1 C10 1.319(4) .
N1 C11 1.475(5) .
N1 C13 1.480(4) .
O1 C3 1.214(3) .
O2 C10 1.239(3) .
O2 Li1 1.848(12) .
C3 C4 1.498(4) .
C4 C5 1.397(4) .
C4 C9 1.405(4) .
C5 C6 1.394(4) .
C6 C7 1.368(4) .
C7 C8 1.384(4) .
C8 C9 1.396(4) .
C9 C10 1.504(4) .
C11 C12 1.544(6) .
C12 C13 1.540(6) .
Li1 O1W 1.963(13) 3_666
Li1 O1W 2.181(13) .
Li1 Li1 2.91(3) 3_666
O1W Li1 1.963(13) 3_666

loop_
_platon_squeeze_void_nr
_platon_squeeze_void_average_x
_platon_squeeze_void_average_y
_platon_squeeze_void_average_z
_platon_squeeze_void_volume
_platon_squeeze_void_count_electrons
_platon_squeeze_void_content
1 -0.143 0.357 1.000 400 108 ' '
2 0.081 0.419 0.500 400 108 ' '
